data_1537003
loop_
_publ_author_name
'Zaremba, V.I.'
'Hlukhyy, V.'
'Poettgen, R.'

_publ_section_title
;
 The high-temperature modification of Gd Ni In2 - an intergrowth structure
 of Mg Cu Al2 related slabs
;
_journal_name_full 'Zeitschrift fuer Anorganische und Allgemeine Chemie'
_journal_page_first 327
_journal_page_last 331
_journal_volume 631
_journal_year 2005
_chemical_formula_sum 'Gd In2 Ni'
_chemical_name_systematic 'Gd Ni In2'
_space_group_IT_number 63
_symmetry_space_group_name_Hall '-C 2c 2'
_symmetry_space_group_name_H-M 'C m c m'
_cell_angle_alpha 90
_cell_angle_beta 90
_cell_angle_gamma 90
_cell_formula_units_Z 28
_cell_length_a 4.334
_cell_length_b 18.03
_cell_length_c 29.83
_cell_volume 2330.976
_citation_journal_id_ASTM ZAACAB
_cod_data_source_file Zaremba_ZAACAB_2005_1555.cif
_cod_data_source_block Gd1In2Ni1
_cod_original_cell_volume 2330.977
_cod_original_formula_sum 'Gd1 In2 Ni1'
_cod_database_code 1537003

loop_
_symmetry_equiv_pos_as_xyz
x,y,z
-x,-y,z+1/2
x,-y,-z
-x,y,-z+1/2
-x,-y,-z
x,y,-z-1/2
-x,y,z
x,-y,z-1/2
x+1/2,y+1/2,z
-x+1/2,-y+1/2,z+1/2
x+1/2,-y+1/2,-z
-x+1/2,y+1/2,-z+1/2
-x+1/2,-y+1/2,-z
x+1/2,y+1/2,-z-1/2
-x+1/2,y+1/2,z
x+1/2,-y+1/2,z-1/2

loop_
_atom_site_label
_atom_site_type_symbol
_atom_site_fract_x
_atom_site_fract_y
_atom_site_fract_z
_atom_site_occupancy
_atom_site_U_iso_or_equiv
Gd2 Gd 0 0.0629 0.66253 1 0.0
In3 In 0 0.69803 0.69541 1 0.0
In2 In 0 0.89972 0.60187 1 0.0
In4 In 0 0.43262 0.67449 1 0.0
Ni4 Ni 0 0.14841 0.75 1 0.0
In7 In 0 0.0331 0.54877 1 0.0
Ni1 Ni 0 0.17981 0.54669 1 0.0
Gd3 Gd 0 0.30162 0.75 1 0.0
In5 In 0 0.55888 0.75 1 0.0
Ni3 Ni 0 0.84596 0.68461 1 0.0
Gd4 Gd 0 0.39396 0.514588 1 0.0
In8 In 0 0.76871 0.5377 1 0.0
Gd1 Gd 0 0.27212 0.627535 1 0.0
In6 In 0 0.94328 0.75 1 0.0
In1 In 0 0.63673 0.59679 1 0.0
Ni2 Ni 0 0.49011 0.59434 1 0.0
